data_1548371
loop_
_publ_author_name
'Xinchang Wang'
'Yu Wang'
'Huayan Yang'
'Hongxun Fang'
'Ruixue Chen'
'Yibin Sun'
'Nanfeng Zheng'
'Kai Tan'
'Xin Lu'
'Zhongqun Tian'
'Xiaoyu Cao'

_publ_section_title
;
 Assembled molecular face-rotating polyhedra to transfer chirality from
 two to three dimensions
;
_journal_name_full 'Nature Communications'
_journal_page_first 12469
_journal_paper_doi 10.1038/ncomms12469
_journal_volume 7
_journal_year 2016
_chemical_formula_moiety 'C252 H324 N12'
_chemical_formula_sum 'C252 H324 N12'
_chemical_formula_weight 3521.21
_chemical_name_common (AAAA)-2
_space_group_crystal_system trigonal
_space_group_IT_number 146
_space_group_name_Hall 'R 3'
_space_group_name_H-M_alt 'R 3'
_symmetry_space_group_name_Hall 'R 3'
_symmetry_space_group_name_H-M 'R 3 :H'
_atom_sites_solution_hydrogens geom
_atom_sites_solution_primary direct
_atom_sites_solution_secondary difmap
_cell_angle_alpha 90
_cell_angle_beta 90
_cell_angle_gamma 120
_cell_formula_units_Z 3
_cell_length_a 23.3017(3)
_cell_length_b 23.3017(3)
_cell_length_c 51.4329(7)
_cell_measurement_reflns_used 8934
_cell_measurement_temperature 100(2)
_cell_measurement_theta_max 70.6990
_cell_measurement_theta_min 4.0620
_cell_volume 24185.0(5)
_computing_cell_refinement
;
CrysAlisPro, Agilent Technologies,
Version 1.171.36.28 (release 01-02-2013 CrysAlis171 .NET)
;
_computing_data_collection
;
CrysAlisPro, Agilent Technologies,
Version 1.171.36.28 (release 01-02-2013 CrysAlis171 .NET)
;
_computing_data_reduction
;
CrysAlisPro, Agilent Technologies,
Version 1.171.36.28 (release 01-02-2013 CrysAlis171 .NET)
;
_computing_molecular_graphics 'Olex2 (Dolomanov et al., 2009)'
_computing_publication_material 'Olex2 (Dolomanov et al., 2009)'
_computing_structure_refinement 'ShelXL (Sheldrick, 2015)'
_computing_structure_solution 'ShelXS (Sheldrick, 2008)'
_diffrn_ambient_temperature 100.15
_diffrn_detector_area_resol_mean 10.6525
_diffrn_measured_fraction_theta_full 0.993
_diffrn_measured_fraction_theta_max 0.963
_diffrn_measurement_device_type 'SuperNova, Dual, Cu at zero, Atlas'
_diffrn_measurement_method '\w scans'
_diffrn_radiation_type CuK\a
_diffrn_radiation_wavelength 1.54178
_diffrn_reflns_av_R_equivalents 0.0388
_diffrn_reflns_av_unetI/netI 0.0514
_diffrn_reflns_Laue_measured_fraction_full 0.993
_diffrn_reflns_Laue_measured_fraction_max 0.963
_diffrn_reflns_limit_h_max 24
_diffrn_reflns_limit_h_min -27
_diffrn_reflns_limit_k_max 28
_diffrn_reflns_limit_k_min -22
_diffrn_reflns_limit_l_max 62
_diffrn_reflns_limit_l_min -37
_diffrn_reflns_number 20428
_diffrn_reflns_point_group_measured_fraction_full 0.718
_diffrn_reflns_point_group_measured_fraction_max 0.684
_diffrn_reflns_theta_full 67.679
_diffrn_reflns_theta_max 73.790
_diffrn_reflns_theta_min 3.794
_diffrn_source 'SuperNova (Cu) X-ray Source'
_exptl_absorpt_coefficient_mu 0.309
_exptl_absorpt_correction_T_max 1.00000
_exptl_absorpt_correction_T_min 0.64165
_exptl_absorpt_correction_type multi-scan
_exptl_absorpt_process_details
;
CrysAlisPro, Agilent Technologies,
Version 1.171.36.32 (release 02-08-2013 CrysAlis171 .NET)
(compiled Aug  2 2013,16:46:58)
Empirical absorption correction using spherical harmonics,
 implemented in SCALE3 ABSPACK scaling algorithm.
;
_exptl_crystal_colour 'clear light colourless'
_exptl_crystal_density_diffrn 0.725
_exptl_crystal_density_meas ?
_exptl_crystal_density_method 'Not measured'
_exptl_crystal_description
;
;
_exptl_crystal_F_000 5760
_exptl_crystal_size_max 0.5
_exptl_crystal_size_mid 0.4
_exptl_crystal_size_min 0.3
_exptl_transmission_factor_max 'Not measured'
_exptl_transmission_factor_min 'Not measured'
_refine_diff_density_max 0.421
_refine_diff_density_min -0.286
_refine_diff_density_rms 0.056
_refine_ls_abs_structure_details
;
 Classical Flack method preferred over Parsons because s.u. lower.
;
_refine_ls_abs_structure_Flack 0.2(9)
_refine_ls_extinction_coef .
_refine_ls_extinction_method none
_refine_ls_goodness_of_fit_ref 0.982
_refine_ls_hydrogen_treatment constr
_refine_ls_matrix_type full
_refine_ls_number_parameters 794
_refine_ls_number_reflns 14879
_refine_ls_number_restraints 195
_refine_ls_restrained_S_all 0.981
_refine_ls_R_factor_all 0.1069
_refine_ls_R_factor_gt 0.0960
_refine_ls_shift/su_max 0.000
_refine_ls_shift/su_mean 0.000
_refine_ls_structure_factor_coef Fsqd
_refine_ls_weighting_details
;
 w=1/[\s^2^(Fo^2^)+(0.1688P)^2^]
 where P=(Fo^2^+2Fc^2^)/3
;
_refine_ls_weighting_scheme calc
_refine_ls_wR_factor_gt 0.2428
_refine_ls_wR_factor_ref 0.2551
_reflns_Friedel_coverage 0.420
_reflns_Friedel_fraction_full 0.444
_reflns_Friedel_fraction_max 0.404
_reflns_number_gt 10504
_reflns_number_total 14879
_reflns_threshold_expression 'I > 2\s(I)'
_cod_data_source_file ncomms12469-s3.cif
_cod_data_source_block (AAAA)-2
_cod_depositor_comments
;
The following automatic conversions were performed:

'_exptl_crystal_density_meas' value 'Not measured' was changed to '?'
- the value is perceived as not measured.

Automatic conversion script
Id: cif_fix_values 5376 2017-05-30 11:51:03Z andrius 
;
_cod_original_cell_volume 24184.9(7)
_cod_database_code 1548371
_shelx_space_group_comment
;
The symmetry employed for this shelxl refinement is uniquely defined
by the following loop, which should always be used as a source of
symmetry information in preference to the above space-group names.
They are only intended as comments.
;
_shelx_estimated_absorpt_t_max 0.913
_shelx_estimated_absorpt_t_min 0.861
_olex2_refinement_description
;
1. Fixed Uiso
 At 1.2 times of:
  All C(H) groups, All C(H,H) groups
 At 1.5 times of:
  All C(H,H,H) groups
2. Restrained distances
 C9AA-C61
 1.54 with sigma of 0.02
 C74-C1AA
 1.54 with sigma of 0.02
 C67-C0BA
 1.54 with sigma of 0.02
 C67-C56
 1.54 with sigma of 0.02
 C3AA-C0BA
 1.54 with sigma of 0.02
 C2AA-C69
 2.55 with sigma of 0.02
 C72-C2AA
 1.54 with sigma of 0.02
 C2AA-C1BA
 1.54 with sigma of 0.02
 C8AA-C80
 1.54 with sigma of 0.02
 C7-C1AA
 1.54 with sigma of 0.02
3. Rigid bond restraints
 C49, C7AA, C5, C0AA
 with sigma for 1-2 distances of 0.001 and sigma for 1-3 distances of 0.001
 C27, C32, C62, C68
 with sigma for 1-2 distances of 0.001 and sigma for 1-3 distances of 0.001
 C69, C72, C2AA, C1BA
 with sigma for 1-2 distances of 0.001 and sigma for 1-3 distances of 0.001
 C56, C67, C0BA, C3AA
 with sigma for 1-2 distances of 0.001 and sigma for 1-3 distances of 0.001
 C61, C80, C9AA, C8AA
 with sigma for 1-2 distances of 0.001 and sigma for 1-3 distances of 0.001
 C60, C74, C1AA, C7
 with sigma for 1-2 distances of 0.001 and sigma for 1-3 distances of 0.001
 C66, C70, C71, C1
 with sigma for 1-2 distances of 0.001 and sigma for 1-3 distances of 0.001
 C64, C65, C76, C81
 with sigma for 1-2 distances of 0.001 and sigma for 1-3 distances of 0.001
4. Uiso/Uaniso restraints and constraints
C49 \\sim C7AA \\sim C5 \\sim C0AA: within 1.7A with sigma of 0.04 and sigma
for terminal atoms of 0.08
C27 \\sim C32 \\sim C62 \\sim C68: within 1.7A with sigma of 0.04 and sigma for
terminal atoms of 0.08
C69 \\sim C72 \\sim C2AA \\sim C1BA: within 1.7A with sigma of 0.04 and sigma
for terminal atoms of 0.08
C56 \\sim C67 \\sim C0BA \\sim C3AA: within 1.7A with sigma of 0.04 and sigma
for terminal atoms of 0.08
C61 \\sim C80 \\sim C9AA \\sim C8AA: within 1.7A with sigma of 0.04 and sigma
for terminal atoms of 0.08
C60 \\sim C74 \\sim C1AA \\sim C7: within 1.7A with sigma of 0.04 and sigma for
terminal atoms of 0.08
C66 \\sim C70 \\sim C71 \\sim C1: within 1.7A with sigma of 0.04 and sigma for
terminal atoms of 0.08
C64 \\sim C65 \\sim C76 \\sim C81: within 1.7A with sigma of 0.04 and sigma for
terminal atoms of 0.08
5.a Ternary CH refined with riding coordinates:
 C8(H8), C17(H17), C35(H35), C39(H39)
5.b Secondary CH2 refined with riding coordinates:
 C27(H27A,H27B), C30(H30A,H30B), C32(H32A,H32B), C37(H37A,H37B), C42(H42A,
 H42B), C43(H43A,H43B), C46(H46A,H46B), C49(H49A,H49B), C56(H56A,H56B),
 C58(H58A,H58B), C59(H59A,H59B), C60(H60A,H60B), C61(H61A,H61B), C62(H62A,H62B),
  C63(H63A,H63B), C64(H64A,H64B), C65(H65A,H65B), C66(H66A,H66B), C67(H67A,
 H67B), C69(H69A,H69B), C70(H70A,H70B), C71(H71A,H71B), C72(H72A,H72B),
 C74(H74A,H74B), C76(H76A,H76B), C80(H80A,H80B), C7AA(H7AA,H7AB), C9AA(H9AA,
 H9AB), C0BA(H0BA,H0BB), C5(H5A,H5B), C1AA(H1AA,H1AB), C2AA(H2AA,H2AB)
5.c Me refined with riding coordinates:
 C68(H68A,H68B,H68C), C1(H1A,H1B,H1C), C0AA(H0AA,H0AB,H0AC), C7(H7A,H7B,H7C),
 C8AA(H8AA,H8AB,H8AC), C1BA(H1BA,H1BB,H1BC), C81(H81A,H81B,H81C)
5.d Aromatic/amide H refined with riding coordinates:
 C11(H11), C18(H18), C19(H19), C20(H20), C22(H22), C25(H25), C28(H28),
 C29(H29), C34(H34), C36(H36), C41(H41), C45(H45), C48(H48), C51(H51), C54(H54),
  C55(H55)
5.e Idealised Me refined as rotating group:
 C3AA(H3AA,H3AB,H3AC)
;
_olex2_submission_special_instructions 'No special instructions were received'

loop_
_space_group_symop_operation_xyz
'x, y, z'
'-y, x-y, z'
'-x+y, -x, z'
'x+2/3, y+1/3, z+1/3'
'-y+2/3, x-y+1/3, z+1/3'
'-x+y+2/3, -x+1/3, z+1/3'
'x+1/3, y+2/3, z+2/3'
'-y+1/3, x-y+2/3, z+2/3'
'-x+y+1/3, -x+2/3, z+2/3'

loop_
_atom_site_label
_atom_site_type_symbol
_atom_site_fract_x
_atom_site_fract_y
_atom_site_fract_z
_atom_site_U_iso_or_equiv
_atom_site_adp_type
_atom_site_occupancy
_atom_site_site_symmetry_order
_atom_site_calc_flag
_atom_site_refinement_flags_posn
_atom_site_refinement_flags_adp
_atom_site_refinement_flags_occupancy
_atom_site_disorder_assembly
_atom_site_disorder_group
N0AA N 0.97235(18) 0.68965(18) 0.25090(7) 0.0618(8) Uani 1 1 d . . . . .
N1AA N 0.92849(19) 0.55217(19) 0.26042(8) 0.0612(8) Uani 1 1 d . . . . .
N2AA N 1.02321(18) 0.31348(18) 0.00413(8) 0.0613(8) Uani 1 1 d . . . . .
N3AA N 0.9391(2) 0.2386(2) 0.04698(8) 0.0787(12) Uani 1 1 d . . . . .
C4AA C 1.1195(2) 0.3940(3) 0.20385(8) 0.0666(12) Uani 1 1 d . . . . .
C5AA C 1.0766(2) 0.4203(3) 0.20294(8) 0.0634(10) Uani 1 1 d . . . . .
C6AA C 1.0184(3) 0.3086(3) 0.12177(10) 0.0750(12) Uani 1 1 d . . . . .
C8 C 0.9060(2) 0.6444(2) 0.25988(10) 0.0635(10) Uani 1 1 d . . . . .
H8 H 0.8761 0.6238 0.2446 0.076 Uiso 1 1 calc R . . . .
C9 C 1.0342(3) 0.3675(3) 0.16104(9) 0.0710(12) Uani 1 1 d . . . . .
C10 C 1.1639(3) 0.3273(3) 0.18982(9) 0.0699(11) Uani 1 1 d . . . . .
C11 C 1.0801(3) 0.3310(2) 0.01070(8) 0.0689(11) Uani 1 1 d . . . . .
H11 H 1.0905 0.2976 0.0149 0.083 Uiso 1 1 calc R . . . .
C12 C 1.1918(2) 0.3537(2) 0.21503(8) 0.0589(9) Uani 1 1 d . . . . .
C13 C 1.1898(3) 0.5194(3) 0.01320(10) 0.0732(12) Uani 1 1 d . . . . .
C14 C 1.2491(3) 0.2929(3) 0.21493(10) 0.0739(12) Uani 1 1 d . . . . .
C15 C 1.2498(3) 0.5208(3) 0.01484(10) 0.0746(12) Uani 1 1 d . . . . .
C16 C 1.0803(2) 0.3433(3) 0.16085(9) 0.0651(10) Uani 1 1 d . . . . .
C17 C 0.9065(2) 0.5903(2) 0.27649(9) 0.0597(9) Uani 1 1 d . . . . .
H17 H 0.9373 0.6109 0.2915 0.072 Uiso 1 1 calc R . . . .
C18 C 1.2334(2) 0.3358(3) 0.22688(10) 0.0709(11) Uani 1 1 d . . . . .
H18 H 1.2514 0.3534 0.2435 0.085 Uiso 1 1 calc R . . . .
C19 C 0.9967(3) 0.2829(3) 0.09736(10) 0.0784(13) Uani 1 1 d . . . . .
H19 H 1.0111 0.2563 0.0888 0.094 Uiso 1 1 calc R . . . .
C20 C 0.9856(3) 0.5625(3) 0.26429(9) 0.0661(11) Uani 1 1 d . . . . .
H20 H 1.0102 0.5914 0.2781 0.079 Uiso 1 1 calc R . . . .
C21 C 1.0092(3) 0.4640(3) 0.21266(9) 0.0757(14) Uani 1 1 d . . . . .
C22 C 0.9865(3) 0.4991(3) 0.22641(9) 0.0712(12) Uani 1 1 d . . . . .
H22 H 0.9484 0.5000 0.2204 0.085 Uiso 1 1 calc R . . . .
C23 C 1.0637(2) 0.4597(3) 0.22116(10) 0.0713(13) Uani 1 1 d . . . . .
C24 C 1.0179(2) 0.5332(3) 0.24887(10) 0.0688(11) Uani 1 1 d . . . . .
C25 C 0.9799(2) 0.7052(2) 0.22636(10) 0.0689(11) Uani 1 1 d . . . . .
H25 H 0.9420 0.6858 0.2154 0.083 Uiso 1 1 calc R . . . .
C26 C 1.2986(3) 0.5976(3) 0.01671(10) 0.0726(12) Uani 1 1 d . . . . .
C27 C 1.1305(3) 0.3691(4) 0.25089(9) 0.0853(12) Uani 1 1 d . U . . .
H27A H 1.1614 0.3661 0.2633 0.102 Uiso 1 1 calc R . . . .
H27B H 1.1185 0.4011 0.2581 0.102 Uiso 1 1 calc R . . . .
C28 C 1.0696(3) 0.5278(3) 0.25752(12) 0.0821(15) Uani 1 1 d . . . . .
H28 H 1.0902 0.5497 0.2733 0.099 Uiso 1 1 calc R . . . .
C29 C 1.1981(3) 0.4049(3) 0.01571(14) 0.0895(16) Uani 1 1 d . . . . .
H29 H 1.2008 0.3655 0.0164 0.107 Uiso 1 1 calc R . . . .
C30 C 0.8788(2) 0.6811(3) 0.27701(11) 0.0716(12) Uani 1 1 d . . . . .
H30A H 0.9083 0.7017 0.2921 0.086 Uiso 1 1 calc R . . . .
H30B H 0.8782 0.7166 0.2667 0.086 Uiso 1 1 calc R . . . .
C31 C 1.1665(2) 0.3959(3) 0.22506(8) 0.0690(12) Uani 1 1 d . . . . .
C32 C 1.0694(3) 0.3028(5) 0.24902(11) 0.0978(15) Uani 1 1 d . U . . .
H32A H 1.0364 0.3075 0.2385 0.117 Uiso 1 1 calc R . . . .
H32B H 1.0805 0.2727 0.2395 0.117 Uiso 1 1 calc R . . . .
C33 C 1.1332(3) 0.4004(2) 0.01247(10) 0.0733(13) Uani 1 1 d . . . . .
C34 C 1.2267(4) 0.2712(5) 0.18995(12) 0.110(3) Uani 1 1 d . . . . .
H34 H 1.2399 0.2436 0.1814 0.132 Uiso 1 1 calc R . . . .
C35 C 0.9178(2) 0.2271(2) 0.02003(8) 0.0664(10) Uani 1 1 d . . . . .
H35 H 0.8973 0.2542 0.0149 0.080 Uiso 1 1 calc R . . . .
C36 C 1.1281(3) 0.4560(2) 0.01056(10) 0.0776(13) Uani 1 1 d . . . . .
H36 H 1.0868 0.4538 0.0077 0.093 Uiso 1 1 calc R . . . .
C37 C 0.8086(2) 0.5783(2) 0.30208(11) 0.0681(11) Uani 1 1 d . . . . .
H37A H 0.8344 0.5963 0.3183 0.082 Uiso 1 1 calc R . . . .
H37B H 0.7622 0.5463 0.3069 0.082 Uiso 1 1 calc R . . . .
C38 C 1.2624(3) 0.6306(3) 0.01631(11) 0.0728(12) Uani 1 1 d . . . . .
C39 C 0.9760(2) 0.2416(2) 0.00295(9) 0.0667(11) Uani 1 1 d . . . . .
H39 H 0.9977 0.2163 0.0091 0.080 Uiso 1 1 calc R . . . .
C40 C 1.1201(3) 0.3528(3) 0.18284(8) 0.0732(13) Uani 1 1 d . . . . .
C41 C 1.0946(3) 0.4929(3) 0.24519(11) 0.0805(15) Uani 1 1 d . . . . .
H41 H 1.1311 0.4906 0.2522 0.097 Uiso 1 1 calc R . . . .
C42 C 0.8110(3) 0.6339(3) 0.28617(11) 0.0747(12) Uani 1 1 d . . . . .
H42A H 0.7812 0.6150 0.2710 0.090 Uiso 1 1 calc R . . . .
H42B H 0.7945 0.6580 0.2968 0.090 Uiso 1 1 calc R . . . .
C43 C 0.9538(3) 0.2238(4) -0.02562(11) 0.0881(16) Uani 1 1 d . . . . .
H43A H 0.9331 0.2495 -0.0317 0.106 Uiso 1 1 calc R . . . .
H43B H 0.9929 0.2355 -0.0367 0.106 Uiso 1 1 calc R . . . .
C44 C 0.9515(3) 0.2988(3) 0.08602(11) 0.0862(15) Uani 1 1 d . . . . .
C45 C 0.9264(3) 0.2757(3) 0.05965(10) 0.0794(13) Uani 1 1 d . . . . .
H45 H 0.8988 0.2902 0.0519 0.095 Uiso 1 1 calc R . . . .
C46 C 0.8372(2) 0.5437(2) 0.28640(10) 0.0662(11) Uani 1 1 d . . . . .
H46A H 0.8078 0.5213 0.2714 0.079 Uiso 1 1 calc R . . . .
H46B H 0.8382 0.5093 0.2973 0.079 Uiso 1 1 calc R . . . .
C47 C 1.0717(3) 0.3019(3) 0.13674(10) 0.0777(14) Uani 1 1 d . . . . .
C48 C 1.2569(3) 0.4676(3) 0.01786(15) 0.0903(16) Uani 1 1 d . . . . .
H48 H 1.2988 0.4715 0.0212 0.108 Uiso 1 1 calc R . . . .
C49 C 1.2285(3) 0.4694(3) 0.22859(15) 0.0940(15) Uani 1 1 d . U . . .
H49A H 1.2131 0.4988 0.2357 0.113 Uiso 1 1 calc R . . . .
H49B H 1.2603 0.4684 0.2411 0.113 Uiso 1 1 calc R . . . .
C50 C 1.0336(3) 0.4058(3) 0.18146(9) 0.0702(12) Uani 1 1 d . . . . .
C51 C 0.9232(4) 0.3265(5) 0.10171(13) 0.105(2) Uani 1 1 d . . . . .
H51 H 0.8848 0.3265 0.0955 0.126 Uiso 1 1 calc R . . . .
C52 C 0.9984(3) 0.3474(3) 0.13620(10) 0.0803(14) Uani 1 1 d . . . . .
C53 C 0.9853(3) 0.4291(4) 0.18714(10) 0.0838(17) Uani 1 1 d . . . . .
C54 C 1.1845(4) 0.2890(4) 0.17677(13) 0.100(2) Uani 1 1 d . . . . .
H54 H 1.1708 0.2749 0.1594 0.120 Uiso 1 1 calc R . . . .
C55 C 0.9480(4) 0.3546(4) 0.12644(13) 0.100(2) Uani 1 1 d . . . . .
H55 H 0.9303 0.3774 0.1358 0.120 Uiso 1 1 calc R . . . .
C56 C 0.9917(5) 0.4837(4) 0.16780(11) 0.1034(17) Uani 1 1 d D U . . .
H56A H 0.9699 0.4619 0.1513 0.124 Uiso 1 1 calc R . . . .
H56B H 0.9671 0.5044 0.1751 0.124 Uiso 1 1 calc R . . . .
C57 C 1.1896(3) 0.5838(3) 0.01452(13) 0.0788(13) Uani 1 1 d . . . . .
C58 C 0.9058(3) 0.1521(4) -0.02805(15) 0.103(2) Uani 1 1 d . . . . .
H58A H 0.9265 0.1261 -0.0223 0.123 Uiso 1 1 calc R . . . .
H58B H 0.8921 0.1408 -0.0464 0.123 Uiso 1 1 calc R . . . .
C59 C 0.8678(3) 0.1523(3) 0.01769(13) 0.0907(18) Uani 1 1 d . . . . .
H59A H 0.8290 0.1403 0.0290 0.109 Uiso 1 1 calc R . . . .
H59B H 0.8887 0.1265 0.0234 0.109 Uiso 1 1 calc R . . . .
C60 C 1.1349(4) 0.3296(5) 0.12046(12) 0.1059(18) Uani 1 1 d . U . . .
H60A H 1.1655 0.3171 0.1287 0.127 Uiso 1 1 calc R . . . .
H60B H 1.1235 0.3092 0.1030 0.127 Uiso 1 1 calc R . . . .
C61 C 1.0412(5) 0.2256(4) 0.14283(16) 0.114(2) Uani 1 1 d D U . . .
H61A H 1.0302 0.2009 0.1262 0.136 Uiso 1 1 calc R . . . .
H61B H 1.0748 0.2188 0.1519 0.136 Uiso 1 1 calc R . . . .
C62 C 1.0384(4) 0.2713(5) 0.27378(14) 0.1096(18) Uani 1 1 d . U . . .
H62A H 1.0234 0.2990 0.2829 0.132 Uiso 1 1 calc R . . . .
H62B H 1.0716 0.2687 0.2849 0.132 Uiso 1 1 calc R . . . .
C63 C 0.8451(4) 0.1354(5) -0.01102(15) 0.127(4) Uani 1 1 d . . . . .
H63A H 0.8118 0.0878 -0.0126 0.152 Uiso 1 1 calc R . . . .
H63B H 0.8245 0.1615 -0.0168 0.152 Uiso 1 1 calc R . . . .
C64 C 1.1484(3) 0.5825(3) 0.03976(14) 0.0914(15) Uani 1 1 d . U . . .
H64A H 1.1522 0.6264 0.0420 0.110 Uiso 1 1 calc R . . . .
H64B H 1.1010 0.5494 0.0372 0.110 Uiso 1 1 calc R . . . .
C65 C 1.1742(4) 0.5650(4) 0.06445(18) 0.1112(18) Uani 1 1 d . U . . .
H65A H 1.1747 0.5232 0.0617 0.133 Uiso 1 1 calc R . . . .
H65B H 1.2200 0.6006 0.0682 0.133 Uiso 1 1 calc R . . . .
C66 C 1.1576(3) 0.5926(3) -0.00971(14) 0.0870(14) Uani 1 1 d . U . . .
H66A H 1.1467 0.6278 -0.0062 0.104 Uiso 1 1 calc R . . . .
H66B H 1.1152 0.5510 -0.0126 0.104 Uiso 1 1 calc R . . . .
C67 C 1.0600(5) 0.5366(5) 0.16193(17) 0.122(2) Uani 1 1 d D U . . .
H67A H 1.0812 0.5184 0.1505 0.146 Uiso 1 1 calc R . . . .
H67B H 1.0856 0.5510 0.1783 0.146 Uiso 1 1 calc R . . . .
C68 C 0.9789(4) 0.2012(7) 0.26971(18) 0.137(3) Uani 1 1 d . U . . .
H68A H 0.9942 0.1727 0.2622 0.206 Uiso 1 1 calc R . . . .
H68B H 0.9470 0.2034 0.2579 0.206 Uiso 1 1 calc R . . . .
H68C H 0.9575 0.1830 0.2865 0.206 Uiso 1 1 calc R . . . .
C69 C 0.9116(3) 0.3687(6) 0.19070(14) 0.145(4) Uani 1 1 d D U . . .
H69A H 0.8824 0.3869 0.1950 0.175 Uiso 1 1 calc R . . . .
H69B H 0.8965 0.3455 0.1738 0.175 Uiso 1 1 calc R . . . .
C70 C 1.1608(4) 0.6215(4) -0.05725(16) 0.109(2) Uani 1 1 d . U . . .
H70A H 1.1519 0.6574 -0.0525 0.130 Uiso 1 1 calc R . . . .
H70B H 1.1179 0.5806 -0.0603 0.130 Uiso 1 1 calc R . . . .
C71 C 1.1976(4) 0.6102(4) -0.03537(14) 0.0979(17) Uani 1 1 d . U . . .
H71A H 1.2411 0.6507 -0.0328 0.117 Uiso 1 1 calc R . . . .
H71B H 1.2057 0.5737 -0.0401 0.117 Uiso 1 1 calc R . . . .
C72 C 0.9034(5) 0.3235(7) 0.2091(2) 0.159(4) Uani 1 1 d D U . . .
H72A H 0.9135 0.3478 0.2258 0.191 Uiso 1 1 calc R . . . .
H72B H 0.9399 0.3142 0.2061 0.191 Uiso 1 1 calc R . . . .
C74 C 1.1699(5) 0.4044(7) 0.1176(2) 0.159(4) Uani 1 1 d D U . . .
H74A H 1.1872 0.4255 0.1347 0.191 Uiso 1 1 calc R . . . .
H74B H 1.1381 0.4178 0.1114 0.191 Uiso 1 1 calc R . . . .
C76 C 1.1299(6) 0.5573(6) 0.0870(2) 0.152(4) Uani 1 1 d . U . . .
H76A H 1.1574 0.5754 0.1028 0.182 Uiso 1 1 calc R . . A .
H76B H 1.1084 0.5840 0.0836 0.182 Uiso 1 1 calc R . . A .
C80 C 0.9699(8) 0.1251(8) 0.1676(4) 0.208(7) Uani 1 1 d D U . . .
H80A H 0.9411 0.0927 0.1543 0.250 Uiso 1 1 calc R . . . .
H80B H 1.0138 0.1286 0.1662 0.250 Uiso 1 1 calc R . . . .
C7AA C 1.2648(4) 0.4981(4) 0.2013(2) 0.115(2) Uani 1 1 d . U . . .
H7AA H 1.2681 0.4636 0.1913 0.138 Uiso 1 1 calc R . . . .
H7AB H 1.2405 0.5146 0.1908 0.138 Uiso 1 1 calc R . . . .
C9AA C 0.9791(7) 0.1976(7) 0.1595(3) 0.170(4) Uani 1 1 d D U . . .
H9AA H 0.9406 0.1928 0.1495 0.204 Uiso 1 1 calc R . . . .
H9AB H 0.9859 0.2256 0.1750 0.204 Uiso 1 1 calc R . . . .
C0BA C 1.0634(10) 0.5991(7) 0.1482(3) 0.188(5) Uani 1 1 d D U . . .
H0BA H 1.1105 0.6317 0.1449 0.226 Uiso 1 1 calc R . . . .
H0BB H 1.0410 0.5848 0.1312 0.226 Uiso 1 1 calc R . . . .
C5 C 1.3351(5) 0.5559(6) 0.2088(3) 0.164(4) Uani 1 1 d . U . . .
H5A H 1.3313 0.5857 0.2216 0.197 Uiso 1 1 calc R . . . .
H5B H 1.3618 0.5381 0.2166 0.197 Uiso 1 1 calc R . . . .
C1 C 1.2048(4) 0.6412(4) -0.08313(15) 0.112(2) Uani 1 1 d . U . . .
H1A H 1.2464 0.6827 -0.0802 0.168 Uiso 1 1 calc R . . . .
H1B H 1.1804 0.6471 -0.0974 0.168 Uiso 1 1 calc R . . . .
H1C H 1.2143 0.6059 -0.0876 0.168 Uiso 1 1 calc R . . . .
C0AA C 1.3672(9) 0.5931(8) 0.1842(4) 0.293(14) Uani 1 1 d . U . . .
H0AA H 1.3371 0.6045 0.1753 0.440 Uiso 1 1 calc R . . . .
H0AB H 1.3770 0.5653 0.1729 0.440 Uiso 1 1 calc R . . . .
H0AC H 1.4085 0.6338 0.1885 0.440 Uiso 1 1 calc R . . . .
C1AA C 1.2278(6) 0.4279(9) 0.0980(3) 0.193(6) Uani 1 1 d D U . . .
H1AA H 1.2553 0.4076 0.1021 0.232 Uiso 1 1 calc R . . . .
H1AB H 1.2106 0.4151 0.0801 0.232 Uiso 1 1 calc R . . . .
C7 C 1.2687(8) 0.5030(9) 0.1005(4) 0.234(8) Uani 1 1 d D U . . .
H7A H 1.2413 0.5225 0.0958 0.351 Uiso 1 1 calc R . . . .
H7B H 1.3069 0.5201 0.0887 0.351 Uiso 1 1 calc R . . . .
H7C H 1.2843 0.5149 0.1184 0.351 Uiso 1 1 calc R . . . .
C3AA C 1.0328(9) 0.6348(7) 0.1629(3) 0.180(5) Uani 1 1 d D U . . .
H3AA H 1.0090 0.6088 0.1782 0.270 Uiso 1 1 calc GR . . . .
H3AB H 1.0020 0.6396 0.1514 0.270 Uiso 1 1 calc GR . . . .
H3AC H 1.0681 0.6786 0.1684 0.270 Uiso 1 1 calc GR . . . .
C2AA C 0.8442(12) 0.2577(10) 0.2146(4) 0.292(12) Uani 1 1 d D U . . .
H2AA H 0.8036 0.2611 0.2155 0.350 Uiso 1 1 calc R . . . .
H2AB H 0.8495 0.2394 0.2312 0.350 Uiso 1 1 calc R . . . .
C8AA C 0.9413(12) 0.0958(10) 0.1944(4) 0.281(13) Uani 1 1 d D U . . .
H8AA H 0.9699 0.1260 0.2080 0.421 Uiso 1 1 calc R . . . .
H8AB H 0.9389 0.0528 0.1962 0.421 Uiso 1 1 calc R . . . .
H8AC H 0.8967 0.0898 0.1960 0.421 Uiso 1 1 calc R . . . .
C1BA C 0.8412(11) 0.2152(9) 0.1919(5) 0.264(11) Uani 1 1 d D U . . .
H1BA H 0.8848 0.2351 0.1835 0.396 Uiso 1 1 calc R . . . .
H1BB H 0.8081 0.2120 0.1794 0.396 Uiso 1 1 calc R . . . .
H1BC H 0.8289 0.1707 0.1982 0.396 Uiso 1 1 calc R . . . .
C81 C 1.0777(14) 0.4877(10) 0.0921(7) 0.352(18) Uani 1 1 d . U . B 1
H81A H 1.0494 0.4697 0.0767 0.528 Uiso 1 1 calc R . . B 1
H81B H 1.0508 0.4864 0.1070 0.528 Uiso 1 1 calc R . . B 1
H81C H 1.0985 0.4611 0.0960 0.528 Uiso 1 1 calc R . . B 1

loop_
_atom_site_aniso_label
_atom_site_aniso_U_11
_atom_site_aniso_U_22
_atom_site_aniso_U_33
_atom_site_aniso_U_23
_atom_site_aniso_U_13
_atom_site_aniso_U_12
N0AA 0.0610(18) 0.0594(18) 0.0564(19) 0.0096(15) 0.0045(15) 0.0236(15)
N1AA 0.072(2) 0.069(2) 0.064(2) 0.0049(16) 0.0136(16) 0.0517(18)
N2AA 0.0560(18) 0.0601(18) 0.0610(19) -0.0085(15) -0.0119(15) 0.0239(15)
N3AA 0.080(2) 0.080(3) 0.057(2) -0.0323(19) -0.0132(18) 0.026(2)
C4AA 0.062(2) 0.109(3) 0.052(2) -0.025(2) -0.0236(18) 0.061(2)
C5AA 0.068(2) 0.093(3) 0.050(2) -0.019(2) -0.0114(17) 0.056(2)
C6AA 0.088(3) 0.098(3) 0.052(2) -0.021(2) -0.016(2) 0.057(3)
C8 0.060(2) 0.058(2) 0.075(3) 0.0108(19) 0.0075(19) 0.0314(18)
C9 0.098(3) 0.106(3) 0.045(2) -0.008(2) -0.011(2) 0.078(3)
C10 0.086(3) 0.097(3) 0.049(2) -0.006(2) -0.003(2) 0.063(3)
C11 0.089(3) 0.064(2) 0.045(2) -0.0007(17) 0.002(2) 0.031(2)
C12 0.061(2) 0.073(2) 0.051(2) -0.0028(17) -0.0024(16) 0.0394(19)
C13 0.105(4) 0.072(3) 0.054(2) -0.009(2) -0.012(2) 0.053(3)
C14 0.094(3) 0.081(3) 0.065(3) -0.007(2) -0.021(2) 0.057(3)
C15 0.090(3) 0.079(3) 0.067(3) 0.018(2) 0.012(2) 0.051(3)
C16 0.075(3) 0.083(3) 0.049(2) -0.0162(19) -0.0079(18) 0.049(2)
C17 0.065(2) 0.071(2) 0.057(2) 0.0059(18) 0.0096(17) 0.044(2)
C18 0.062(2) 0.089(3) 0.066(3) -0.012(2) -0.0035(19) 0.041(2)
C19 0.092(3) 0.091(3) 0.055(2) -0.027(2) -0.026(2) 0.048(3)
C20 0.080(3) 0.093(3) 0.049(2) 0.0069(19) -0.0024(18) 0.061(3)
C21 0.079(3) 0.124(4) 0.050(2) -0.027(2) -0.024(2) 0.071(3)
C22 0.078(3) 0.107(4) 0.058(2) -0.005(2) -0.006(2) 0.068(3)
C23 0.072(3) 0.107(4) 0.064(3) -0.025(2) -0.021(2) 0.067(3)
C24 0.070(3) 0.089(3) 0.062(2) 0.001(2) 0.003(2) 0.051(2)
C25 0.054(2) 0.070(2) 0.072(3) 0.003(2) -0.0126(19) 0.0236(19)
C26 0.078(3) 0.085(3) 0.059(3) 0.003(2) -0.003(2) 0.043(2)
C27 0.115(3) 0.140(4) 0.045(2) -0.019(2) -0.015(2) 0.097(2)
C28 0.083(3) 0.119(4) 0.077(3) -0.026(3) -0.015(3) 0.075(3)
C29 0.076(3) 0.084(3) 0.099(4) -0.016(3) 0.006(3) 0.032(3)
C30 0.070(3) 0.080(3) 0.084(3) 0.011(2) 0.007(2) 0.053(2)
C31 0.069(2) 0.115(4) 0.0451(19) -0.019(2) -0.0139(18) 0.063(3)
C32 0.093(3) 0.171(4) 0.057(2) -0.021(2) -0.016(2) 0.086(3)
C33 0.078(3) 0.049(2) 0.063(3) -0.0109(18) 0.006(2) 0.0086(19)
C34 0.161(6) 0.175(7) 0.067(3) -0.052(4) -0.045(4) 0.139(6)
C35 0.071(2) 0.075(3) 0.045(2) -0.0159(18) -0.0125(18) 0.030(2)
C36 0.107(4) 0.062(2) 0.063(3) -0.008(2) -0.012(3) 0.041(3)
C37 0.062(2) 0.064(2) 0.081(3) 0.008(2) 0.020(2) 0.0341(19)
C38 0.071(3) 0.074(3) 0.074(3) -0.002(2) 0.012(2) 0.037(2)
C39 0.065(2) 0.076(3) 0.048(2) -0.0175(19) -0.0055(17) 0.027(2)
C40 0.087(3) 0.123(4) 0.0424(19) -0.009(2) -0.011(2) 0.077(3)
C41 0.086(3) 0.106(4) 0.071(3) -0.033(3) -0.023(3) 0.065(3)
C42 0.085(3) 0.082(3) 0.076(3) -0.007(2) 0.005(2) 0.055(3)
C43 0.082(3) 0.109(4) 0.060(3) -0.030(3) -0.018(2) 0.037(3)
C44 0.100(4) 0.106(4) 0.062(3) -0.021(3) -0.025(3) 0.059(3)
C45 0.082(3) 0.103(4) 0.055(3) -0.011(2) -0.018(2) 0.047(3)
C46 0.074(2) 0.059(2) 0.078(3) 0.0063(19) 0.024(2) 0.042(2)
C47 0.108(4) 0.088(3) 0.063(3) -0.024(2) -0.017(3) 0.068(3)
C48 0.072(3) 0.078(3) 0.114(5) -0.001(3) -0.010(3) 0.033(3)
C49 0.089(3) 0.097(3) 0.120(4) -0.059(3) -0.045(2) 0.065(3)
C50 0.077(3) 0.114(4) 0.050(2) -0.016(2) -0.0130(19) 0.070(3)
C51 0.120(5) 0.167(7) 0.064(3) -0.033(4) -0.024(3) 0.099(5)
C52 0.086(3) 0.111(4) 0.052(2) -0.023(3) -0.011(2) 0.055(3)
C53 0.075(3) 0.148(5) 0.053(2) -0.029(3) -0.009(2) 0.074(3)
C54 0.132(5) 0.148(6) 0.080(4) -0.026(4) -0.013(3) 0.115(5)
C55 0.129(5) 0.147(6) 0.066(3) 0.004(3) 0.000(3) 0.102(5)
C56 0.164(5) 0.137(5) 0.049(3) -0.001(3) 0.000(3) 0.106(4)
C57 0.078(3) 0.068(3) 0.092(4) -0.002(2) 0.003(3) 0.039(2)
C58 0.085(4) 0.118(5) 0.089(4) -0.046(4) -0.031(3) 0.039(4)
C59 0.072(3) 0.081(3) 0.083(4) -0.032(3) 0.000(3) 0.012(3)
C60 0.110(4) 0.194(6) 0.060(3) -0.007(4) -0.004(3) 0.111(4)
C61 0.168(6) 0.086(4) 0.096(5) -0.023(3) -0.044(4) 0.070(4)
C62 0.107(4) 0.179(5) 0.075(3) -0.002(3) 0.003(3) 0.096(3)
C63 0.081(4) 0.134(6) 0.083(4) -0.054(4) 0.001(3) -0.009(4)
C64 0.083(3) 0.071(3) 0.097(3) -0.014(3) 0.014(3) 0.022(2)
C65 0.109(5) 0.110(5) 0.119(4) -0.033(4) -0.015(3) 0.058(4)
C66 0.071(3) 0.088(3) 0.101(3) 0.022(3) 0.009(2) 0.039(3)
C67 0.158(5) 0.160(6) 0.083(4) 0.001(4) 0.004(4) 0.107(4)
C68 0.083(4) 0.225(7) 0.091(5) 0.000(4) -0.008(3) 0.067(4)
C69 0.058(3) 0.261(10) 0.066(4) -0.037(4) -0.011(3) 0.041(5)
C70 0.109(5) 0.110(5) 0.091(3) -0.004(3) -0.018(3) 0.043(4)
C71 0.131(5) 0.101(4) 0.081(3) 0.009(3) 0.008(2) 0.073(4)
C72 0.099(5) 0.236(9) 0.112(6) -0.029(5) 0.009(5) 0.062(5)
C74 0.100(5) 0.196(6) 0.134(8) 0.035(7) -0.001(4) 0.039(6)
C76 0.149(8) 0.139(7) 0.118(4) 0.047(6) 0.040(5) 0.036(6)
C80 0.160(11) 0.146(8) 0.265(15) 0.062(9) -0.033(10) 0.037(7)
C7AA 0.093(3) 0.079(3) 0.181(6) -0.009(4) 0.003(4) 0.049(3)
C9AA 0.181(10) 0.138(7) 0.191(12) -0.014(6) -0.002(7) 0.079(8)
C0BA 0.286(16) 0.159(7) 0.130(9) 0.044(7) 0.038(9) 0.119(7)
C5 0.105(5) 0.138(8) 0.224(11) -0.021(7) -0.030(5) 0.042(4)
C1 0.120(5) 0.112(5) 0.084(3) 0.010(4) -0.020(3) 0.044(4)
C0AA 0.188(12) 0.160(11) 0.285(13) 0.068(12) -0.098(11) -0.098(11)
C1AA 0.114(7) 0.280(12) 0.161(11) 0.042(10) 0.015(6) 0.080(8)
C7 0.132(10) 0.266(12) 0.27(2) 0.116(14) 0.084(12) 0.072(9)
C3AA 0.212(13) 0.136(8) 0.221(14) 0.028(9) -0.016(11) 0.109(8)
C2AA 0.235(19) 0.265(15) 0.200(17) -0.001(9) -0.009(15) -0.007(12)
C8AA 0.225(19) 0.184(15) 0.291(18) 0.074(13) 0.008(17) -0.004(14)
C1BA 0.191(16) 0.158(11) 0.32(3) 0.019(10) 0.069(17) -0.004(11)
C81 0.31(3) 0.139(9) 0.45(4) 0.001(18) 0.20(2) -0.008(14)

loop_
_atom_type_symbol
_atom_type_description
_atom_type_scat_dispersion_real
_atom_type_scat_dispersion_imag
_atom_type_scat_source
C C 0.0181 0.0091 'International Tables Vol C Tables 4.2.6.8 and 6.1.1.4'
H H 0.0000 0.0000 'International Tables Vol C Tables 4.2.6.8 and 6.1.1.4'
N N 0.0311 0.0180 'International Tables Vol C Tables 4.2.6.8 and 6.1.1.4'

loop_
_geom_angle_atom_site_label_1
_geom_angle_atom_site_label_2
_geom_angle_atom_site_label_3
_geom_angle
_geom_angle_site_symmetry_1
_geom_angle_site_symmetry_3
C25 N0AA C8 117.4(4) . .
C20 N1AA C17 116.9(4) . .
C11 N2AA C39 117.3(4) . .
C45 N3AA C35 117.2(5) . .
C5AA C4AA C31 131.5(4) . .
C5AA C4AA C40 120.4(4) . .
C40 C4AA C31 108.0(3) . .
C4AA C5AA C23 132.2(4) . .
C4AA C5AA C50 119.5(4) . .
C50 C5AA C23 108.2(4) . .
C19 C6AA C47 123.8(5) . .
C19 C6AA C52 126.1(5) . .
C52 C6AA C47 110.1(4) . .
N0AA C8 H8 109.4 . .
N0AA C8 C17 109.5(4) . .
N0AA C8 C30 111.1(4) . .
C17 C8 H8 109.4 . .
C17 C8 C30 107.9(4) . .
C30 C8 H8 109.4 . .
C16 C9 C52 106.6(4) . .
C50 C9 C16 120.5(4) . .
C50 C9 C52 132.8(4) . .
C12 C10 C40 107.8(4) . .
C54 C10 C12 118.9(5) . .
C54 C10 C40 133.1(5) . .
N2AA C11 H11 117.9 . .
N2AA C11 C33 124.1(5) . .
C33 C11 H11 117.9 . .
C10 C12 C31 110.7(4) . .
C18 C12 C10 120.4(4) . .
C18 C12 C31 128.8(4) . .
C15 C13 C36 120.0(5) . .
C15 C13 C57 118.8(5) . .
C36 C13 C57 121.2(5) . .
C18 C14 C25 122.3(5) . 2_755
C18 C14 C34 119.6(5) . .
C34 C14 C25 117.7(5) . 2_755
C13 C15 C26 100.2(4) . .
C48 C15 C13 125.2(5) . .
C48 C15 C26 133.8(5) . .
C9 C16 C47 111.4(4) . .
C40 C16 C9 119.6(4) . .
C40 C16 C47 128.5(4) . .
N1AA C17 C8 109.3(4) . .
N1AA C17 H17 109.7 . .
N1AA C17 C46 108.9(4) . .
C8 C17 H17 109.7 . .
C46 C17 C8 109.6(4) . .
C46 C17 H17 109.7 . .
C12 C18 H18 119.7 . .
C14 C18 C12 120.5(5) . .
C14 C18 H18 119.7 . .
C6AA C19 H19 122.4 . .
C6AA C19 C44 115.2(5) . .
C44 C19 H19 122.4 . .
N1AA C20 H20 117.7 . .
N1AA C20 C24 124.6(5) . .
C24 C20 H20 117.7 . .
C22 C21 C23 121.2(4) . .
C22 C21 C53 128.7(4) . .
C23 C21 C53 110.0(4) . .
C21 C22 H22 119.3 . .
C21 C22 C24 121.4(4) . .
C24 C22 H22 119.3 . .
C5AA C23 C41 133.6(4) . .
C21 C23 C5AA 109.1(4) . .
C21 C23 C41 117.3(4) . .
C22 C24 C20 118.0(4) . .
C28 C24 C20 123.5(5) . .
C28 C24 C22 117.5(4) . .
N0AA C25 C14 122.9(4) . 3_775
N0AA C25 H25 118.6 . .
C14 C25 H25 118.6 3_775 .
C38 C26 C15 127.6(5) 2_755 .
C38 C26 C15 109.5(4) . .
C38 C26 C38 122.7(5) . 2_755
H27A C27 H27B 107.6 . .
C31 C27 H27A 108.7 . .
C31 C27 H27B 108.7 . .
C32 C27 H27A 108.7 . .
C32 C27 H27B 108.7 . .
C32 C27 C31 114.4(4) . .
C24 C28 H28 117.7 . .
C24 C28 C41 124.6(5) . .
C41 C28 H28 117.7 . .
C33 C29 H29 119.7 . .
C48 C29 H29 119.7 . .
C48 C29 C33 120.6(6) . .
C8 C30 H30A 109.6 . .
C8 C30 H30B 109.6 . .
H30A C30 H30B 108.1 . .
C42 C30 C8 110.3(4) . .
C42 C30 H30A 109.6 . .
C42 C30 H30B 109.6 . .
C4AA C31 C49 111.3(5) . .
C12 C31 C4AA 104.5(3) . .
C12 C31 C27 110.6(5) . .
C12 C31 C49 107.7(4) . .
C27 C31 C4AA 111.7(4) . .
C27 C31 C49 110.8(5) . .
C27 C32 H32A 108.3 . .
C27 C32 H32B 108.3 . .
H32A C32 H32B 107.4 . .
C62 C32 C27 116.0(6) . .
C62 C32 H32A 108.3 . .
C62 C32 H32B 108.3 . .
C11 C33 C29 110.9(5) . .
C36 C33 C11 128.0(6) . .
C36 C33 C29 121.1(5) . .
C14 C34 H34 119.1 . .
C14 C34 C54 121.8(5) . .
C54 C34 H34 119.1 . .
N3AA C35 H35 111.3 . .
N3AA C35 C39 109.2(4) . .
N3AA C35 C59 106.2(4) . .
C39 C35 H35 111.3 . .
C39 C35 C59 107.2(4) . .
C59 C35 H35 111.3 . .
C13 C36 H36 121.8 . .
C33 C36 C13 116.3(5) . .
C33 C36 H36 121.8 . .
H37A C37 H37B 108.2 . .
C42 C37 H37A 109.8 . .
C42 C37 H37B 109.8 . .
C46 C37 H37A 109.8 . .
C46 C37 H37B 109.8 . .
C46 C37 C42 109.4(4) . .
C26 C38 C26 117.3(5) . 3_775
C26 C38 C57 112.2(5) . .
C26 C38 C57 130.5(5) 3_775 .
N2AA C39 C35 107.9(4) . .
N2AA C39 H39 110.2 . .
N2AA C39 C43 107.7(4) . .
C35 C39 H39 110.2 . .
C35 C39 C43 110.6(4) . .
C43 C39 H39 110.2 . .
C4AA C40 C10 109.0(4) . .
C16 C40 C4AA 118.7(4) . .
C16 C40 C10 132.3(4) . .
C23 C41 H41 121.1 . .
C28 C41 C23 117.9(4) . .
C28 C41 H41 121.1 . .
C30 C42 C37 112.1(4) . .
C30 C42 H42A 109.2 . .
C30 C42 H42B 109.2 . .
C37 C42 H42A 109.2 . .
C37 C42 H42B 109.2 . .
H42A C42 H42B 107.9 . .
C39 C43 H43A 109.6 . .
C39 C43 H43B 109.6 . .
H43A C43 H43B 108.1 . .
C58 C43 C39 110.3(6) . .
C58 C43 H43A 109.6 . .
C58 C43 H43B 109.6 . .
C19 C44 C45 119.9(5) . .
C51 C44 C19 118.3(5) . .
C51 C44 C45 120.9(5) . .
N3AA C45 C44 123.8(5) . .
N3AA C45 H45 118.1 . .
C44 C45 H45 118.1 . .
C17 C46 H46A 108.9 . .
C17 C46 H46B 108.9 . .
C37 C46 C17 113.2(4) . .
C37 C46 H46A 108.9 . .
C37 C46 H46B 108.9 . .
H46A C46 H46B 107.7 . .
C6AA C47 C61 106.3(5) . .
C16 C47 C6AA 101.7(4) . .
C16 C47 C60 112.7(5) . .
C16 C47 C61 113.2(5) . .
C60 C47 C6AA 109.8(5) . .
C60 C47 C61 112.4(6) . .
C15 C48 C29 116.1(6) . .
C15 C48 H48 121.9 . .
C29 C48 H48 121.9 . .
C31 C49 H49A 109.5 . .
C31 C49 H49B 109.5 . .
H49A C49 H49B 108.1 . .
C7AA C49 C31 110.6(5) . .
C7AA C49 H49A 109.5 . .
C7AA C49 H49B 109.5 . .
C5AA C50 C53 109.3(4) . .
C9 C50 C5AA 120.9(4) . .
C9 C50 C53 129.2(4) . .
C44 C51 H51 118.0 . .
C44 C51 C55 124.0(6) . .
C55 C51 H51 118.0 . .
C6AA C52 C9 110.1(5) . .
C55 C52 C6AA 117.7(5) . .
C55 C52 C9 131.9(5) . .
C21 C53 C50 102.9(4) . .
C21 C53 C56 105.0(6) . .
C21 C53 C69 108.8(5) . .
C50 C53 C56 112.7(5) . .
C50 C53 C69 111.8(7) . .
C56 C53 C69 114.5(6) . .
C10 C54 C34 118.2(6) . .
C10 C54 H54 120.9 . .
C34 C54 H54 120.9 . .
C51 C55 H55 121.6 . .
C52 C55 C51 116.9(6) . .
C52 C55 H55 121.6 . .
C53 C56 H56A 108.3 . .
C53 C56 H56B 108.3 . .
H56A C56 H56B 107.4 . .
C67 C56 C53 115.8(6) . .
C67 C56 H56A 108.3 . .
C67 C56 H56B 108.3 . .
C13 C57 C64 108.5(5) . .
C13 C57 C66 110.2(5) . .
C38 C57 C13 99.3(5) . .
C38 C57 C64 114.4(5) . .
C38 C57 C66 114.0(5) . .
C66 C57 C64 109.8(5) . .
C43 C58 H58A 110.0 . .
C43 C58 H58B 110.0 . .
C43 C58 C63 108.5(6) . .
H58A C58 H58B 108.4 . .
C63 C58 H58A 110.0 . .
C63 C58 H58B 110.0 . .
C35 C59 H59A 109.8 . .
C35 C59 H59B 109.8 . .
C35 C59 C63 109.2(6) . .
H59A C59 H59B 108.3 . .
C63 C59 H59A 109.8 . .
C63 C59 H59B 109.8 . .
C47 C60 H60A 109.0 . .
C47 C60 H60B 109.0 . .
H60A C60 H60B 107.8 . .
C74 C60 C47 112.9(7) . .
C74 C60 H60A 109.0 . .
C74 C60 H60B 109.0 . .
C47 C61 H61A 109.0 . .
C47 C61 H61B 109.0 . .
H61A C61 H61B 107.8 . .
C9AA C61 C47 113.1(8) . .
C9AA C61 H61A 109.0 . .
C9AA C61 H61B 109.0 . .
C32 C62 H62A 109.3 . .
C32 C62 H62B 109.3 . .
C32 C62 C68 111.7(7) . .
H62A C62 H62B 107.9 . .
C68 C62 H62A 109.3 . .
C68 C62 H62B 109.3 . .
C58 C63 C59 108.8(6) . .
C58 C63 H63A 109.9 . .
C58 C63 H63B 109.9 . .
C59 C63 H63A 109.9 . .
C59 C63 H63B 109.9 . .
H63A C63 H63B 108.3 . .
C57 C64 H64A 109.4 . .
C57 C64 H64B 109.4 . .
H64A C64 H64B 108.0 . .
C65 C64 C57 111.3(6) . .
C65 C64 H64A 109.4 . .
C65 C64 H64B 109.4 . .
C64 C65 H65A 109.8 . .
C64 C65 H65B 109.8 . .
H65A C65 H65B 108.3 . .
C76 C65 C64 109.3(8) . .
C76 C65 H65A 109.8 . .
C76 C65 H65B 109.8 . .
C57 C66 H66A 107.9 . .
C57 C66 H66B 107.9 . .
C57 C66 C71 117.7(5) . .
H66A C66 H66B 107.2 . .
C71 C66 H66A 107.9 . .
C71 C66 H66B 107.9 . .
C56 C67 H67A 108.9 . .
C56 C67 H67B 108.9 . .
C56 C67 C0BA 113.3(10) . .
H67A C67 H67B 107.7 . .
C0BA C67 H67A 108.9 . .
C0BA C67 H67B 108.9 . .
C62 C68 H68A 109.5 . .
C62 C68 H68B 109.5 . .
C62 C68 H68C 109.5 . .
H68A C68 H68B 109.5 . .
H68A C68 H68C 109.5 . .
H68B C68 H68C 109.5 . .
C53 C69 H69A 108.3 . .
C53 C69 H69B 108.3 . .
H69A C69 H69B 107.4 . .
C72 C69 C53 115.9(7) . .
C72 C69 H69A 108.3 . .
C72 C69 H69B 108.3 . .
H70A C70 H70B 108.2 . .
C71 C70 H70A 109.8 . .
C71 C70 H70B 109.8 . .
C71 C70 C1 109.4(7) . .
C1 C70 H70A 109.8 . .
C1 C70 H70B 109.8 . .
C66 C71 H71A 109.4 . .
C66 C71 H71B 109.4 . .
C70 C71 C66 111.2(7) . .
C70 C71 H71A 109.4 . .
C70 C71 H71B 109.4 . .
H71A C71 H71B 108.0 . .
C69 C72 H72A 105.0 . .
C69 C72 H72B 105.0 . .
C69 C72 C2AA 129.1(14) . .
H72A C72 H72B 105.9 . .
C2AA C72 H72A 105.0 . .
C2AA C72 H72B 105.0 . .
C60 C74 H74A 109.7 . .
C60 C74 H74B 109.7 . .
C60 C74 C1AA 110.0(13) . .
H74A C74 H74B 108.2 . .
C1AA C74 H74A 109.7 . .
C1AA C74 H74B 109.7 . .
C65 C76 H76A 108.8 . .
C65 C76 H76B 108.8 . .
H76A C76 H76B 107.7 . .
C81 C76 C65 114.0(14) . .
C81 C76 H76A 108.8 . .
C81 C76 H76B 108.8 . .
H80A C80 H80B 107.0 . .
C9AA C80 H80A 107.5 . .
C9AA C80 H80B 107.5 . .
C8AA C80 H80A 107.5 . .
C8AA C80 H80B 107.5 . .
C8AA C80 C9AA 119.3(19) . .
C49 C7AA H7AA 110.9 . .
C49 C7AA H7AB 110.9 . .
H7AA C7AA H7AB 108.9 . .
C5 C7AA C49 104.5(9) . .
C5 C7AA H7AA 110.9 . .
C5 C7AA H7AB 110.9 . .
C61 C9AA C80 101.0(11) . .
C61 C9AA H9AA 111.6 . .
C61 C9AA H9AB 111.6 . .
C80 C9AA H9AA 111.6 . .
C80 C9AA H9AB 111.6 . .
H9AA C9AA H9AB 109.4 . .
C67 C0BA H0BA 108.0 . .
C67 C0BA H0BB 108.0 . .
H0BA C0BA H0BB 107.2 . .
C3AA C0BA C67 117.2(10) . .
C3AA C0BA H0BA 108.0 . .
C3AA C0BA H0BB 108.0 . .
C7AA C5 H5A 110.3 . .
C7AA C5 H5B 110.3 . .
H5A C5 H5B 108.5 . .
C0AA C5 C7AA 107.1(11) . .
C0AA C5 H5A 110.3 . .
C0AA C5 H5B 110.3 . .
C70 C1 H1A 109.5 . .
C70 C1 H1B 109.5 . .
C70 C1 H1C 109.5 . .
H1A C1 H1B 109.5 . .
H1A C1 H1C 109.5 . .
H1B C1 H1C 109.5 . .
C5 C0AA H0AA 109.5 . .
C5 C0AA H0AB 109.5 . .
C5 C0AA H0AC 109.5 . .
H0AA C0AA H0AB 109.5 . .
H0AA C0AA H0AC 109.5 . .
H0AB C0AA H0AC 109.5 . .
C74 C1AA H1AA 110.4 . .
C74 C1AA H1AB 110.4 . .
H1AA C1AA H1AB 108.6 . .
C7 C1AA C74 106.6(13) . .
C7 C1AA H1AA 110.4 . .
C7 C1AA H1AB 110.4 . .
C1AA C7 H7A 109.5 . .
C1AA C7 H7B 109.5 . .
C1AA C7 H7C 109.5 . .
H7A C7 H7B 109.5 . .
H7A C7 H7C 109.5 . .
H7B C7 H7C 109.5 . .
C0BA C3AA H3AA 109.5 . .
C0BA C3AA H3AB 109.5 . .
C0BA C3AA H3AC 109.5 . .
H3AA C3AA H3AB 109.5 . .
H3AA C3AA H3AC 109.5 . .
H3AB C3AA H3AC 109.5 . .
C72 C2AA H2AA 110.9 . .
C72 C2AA H2AB 110.9 . .
C72 C2AA C1BA 104.2(16) . .
H2AA C2AA H2AB 108.9 . .
C1BA C2AA H2AA 110.9 . .
C1BA C2AA H2AB 110.9 . .
C80 C8AA H8AA 109.5 . .
C80 C8AA H8AB 109.5 . .
C80 C8AA H8AC 109.5 . .
H8AA C8AA H8AB 109.5 . .
H8AA C8AA H8AC 109.5 . .
H8AB C8AA H8AC 109.5 . .
C2AA C1BA H1BA 109.5 . .
C2AA C1BA H1BB 109.5 . .
C2AA C1BA H1BC 109.5 . .
H1BA C1BA H1BB 109.5 . .
H1BA C1BA H1BC 109.5 . .
H1BB C1BA H1BC 109.5 . .
C76 C81 H81A 109.5 . .
C76 C81 H81B 109.5 . .
C76 C81 H81C 109.5 . .
H81A C81 H81B 109.5 . .
H81A C81 H81C 109.5 . .
H81B C81 H81C 109.5 . .

loop_
_geom_bond_atom_site_label_1
_geom_bond_atom_site_label_2
_geom_bond_distance
_geom_bond_site_symmetry_2
N0AA C8 1.444(6) .
N0AA C25 1.301(6) .
N1AA C17 1.481(5) .
N1AA C20 1.245(6) .
N2AA C11 1.223(7) .
N2AA C39 1.476(6) .
N3AA C35 1.452(6) .
N3AA C45 1.230(8) .
C4AA C5AA 1.413(6) .
C4AA C31 1.530(5) .
C4AA C40 1.450(6) .
C5AA C23 1.444(6) .
C5AA C50 1.414(6) .
C6AA C19 1.374(7) .
C6AA C47 1.533(7) .
C6AA C52 1.418(7) .
C8 H8 1.0000 .
C8 C17 1.528(6) .
C8 C30 1.564(7) .
C9 C16 1.442(6) .
C9 C50 1.383(6) .
C9 C52 1.468(7) .
C10 C12 1.443(6) .
C10 C40 1.459(6) .
C10 C54 1.381(7) .
C11 H11 0.9500 .
C11 C33 1.468(6) .
C12 C18 1.373(7) .
C12 C31 1.471(6) .
C13 C15 1.384(8) .
C13 C36 1.465(8) .
C13 C57 1.505(7) .
C14 C18 1.370(7) .
C14 C25 1.454(7) 2_755
C14 C34 1.384(7) .
C15 C26 1.572(8) .
C15 C48 1.339(9) .
C16 C40 1.408(6) .
C16 C47 1.521(6) .
C17 H17 1.0000 .
C17 C46 1.513(6) .
C18 H18 0.9500 .
C19 H19 0.9500 .
C19 C44 1.407(8) .
C20 H20 0.9500 .
C20 C24 1.474(6) .
C21 C22 1.372(7) .
C21 C23 1.393(6) .
C21 C53 1.496(6) .
C22 H22 0.9500 .
C22 C24 1.386(7) .
C23 C41 1.444(7) .
C24 C28 1.348(7) .
C25 C14 1.454(7) 3_775
C25 H25 0.9500 .
C26 C38 1.429(8) 2_755
C26 C38 1.398(8) .
C27 H27A 0.9900 .
C27 H27B 0.9900 .
C27 C31 1.528(8) .
C27 C32 1.491(11) .
C28 H28 0.9500 .
C28 C41 1.370(7) .
C29 H29 0.9500 .
C29 C33 1.472(9) .
C29 C48 1.421(9) .
C30 H30A 0.9900 .
C30 H30B 0.9900 .
C30 C42 1.480(8) .
C31 C49 1.605(9) .
C32 H32A 0.9900 .
C32 H32B 0.9900 .
C32 C62 1.467(11) .
C33 C36 1.363(8) .
C34 H34 0.9500 .
C34 C54 1.415(8) .
C35 H35 1.0000 .
C35 C39 1.506(7) .
C35 C59 1.542(7) .
C36 H36 0.9500 .
C37 H37A 0.9900 .
C37 H37B 0.9900 .
C37 C42 1.510(7) .
C37 C46 1.510(6) .
C38 C26 1.429(8) 3_775
C38 C57 1.492(8) .
C39 H39 1.0000 .
C39 C43 1.544(6) .
C41 H41 0.9500 .
C42 H42A 0.9900 .
C42 H42B 0.9900 .
C43 H43A 0.9900 .
C43 H43B 0.9900 .
C43 C58 1.479(10) .
C44 C45 1.469(7) .
C44 C51 1.387(9) .
C45 H45 0.9500 .
C46 H46A 0.9900 .
C46 H46B 0.9900 .
C47 C60 1.527(10) .
C47 C61 1.581(10) .
C48 H48 0.9500 .
C49 H49A 0.9900 .
C49 H49B 0.9900 .
C49 C7AA 1.602(13) .
C50 C53 1.503(6) .
C51 H51 0.9500 .
C51 C55 1.415(9) .
C52 C55 1.363(9) .
C53 C56 1.561(10) .
C53 C69 1.596(11) .
C54 H54 0.9500 .
C55 H55 0.9500 .
C56 H56A 0.9900 .
C56 H56B 0.9900 .
C56 C67 1.478(12) .
C57 C64 1.605(9) .
C57 C66 1.517(9) .
C58 H58A 0.9900 .
C58 H58B 0.9900 .
C58 C63 1.541(11) .
C59 H59A 0.9900 .
C59 H59B 0.9900 .
C59 C63 1.551(9) .
C60 H60A 0.9900 .
C60 H60B 0.9900 .
C60 C74 1.516(17) .
C61 H61A 0.9900 .
C61 H61B 0.9900 .
C61 C9AA 1.520(15) .
C62 H62A 0.9900 .
C62 H62B 0.9900 .
C62 C68 1.539(15) .
C63 H63A 0.9900 .
C63 H63B 0.9900 .
C64 H64A 0.9900 .
C64 H64B 0.9900 .
C64 C65 1.544(12) .
C65 H65A 0.9900 .
C65 H65B 0.9900 .
C65 C76 1.501(14) .
C66 H66A 0.9900 .
C66 H66B 0.9900 .
C66 C71 1.548(10) .
C67 H67A 0.9900 .
C67 H67B 0.9900 .
C67 C0BA 1.583(13) .
C68 H68A 0.9800 .
C68 H68B 0.9800 .
C68 H68C 0.9800 .
C69 H69A 0.9900 .
C69 H69B 0.9900 .
C69 C72 1.356(18) .
C70 H70A 0.9900 .
C70 H70B 0.9900 .
C70 C71 1.515(11) .
C70 C1 1.600(12) .
C71 H71A 0.9900 .
C71 H71B 0.9900 .
C72 H72A 0.9900 .
C72 H72B 0.9900 .
C72 C2AA 1.488(16) .
C74 H74A 0.9900 .
C74 H74B 0.9900 .
C74 C1AA 1.549(14) .
C76 H76A 0.9900 .
C76 H76B 0.9900 .
C76 C81 1.485(19) .
C80 H80A 0.9900 .
C80 H80B 0.9900 .
C80 C9AA 1.65(2) .
C80 C8AA 1.532(19) .
C7AA H7AA 0.9900 .
C7AA H7AB 0.9900 .
C7AA C5 1.562(13) .
C9AA H9AA 0.9900 .
C9AA H9AB 0.9900 .
C0BA H0BA 0.9900 .
C0BA H0BB 0.9900 .
C0BA C3AA 1.533(16) .
C5 H5A 0.9900 .
C5 H5B 0.9900 .
C5 C0AA 1.50(2) .
C1 H1A 0.9800 .
C1 H1B 0.9800 .
C1 H1C 0.9800 .
C0AA H0AA 0.9800 .
C0AA H0AB 0.9800 .
C0AA H0AC 0.9800 .
C1AA H1AA 0.9900 .
C1AA H1AB 0.9900 .
C1AA C7 1.524(18) .
C7 H7A 0.9800 .
C7 H7B 0.9800 .
C7 H7C 0.9800 .
C3AA H3AA 0.9800 .
C3AA H3AB 0.9800 .
C3AA H3AC 0.9800 .
C2AA H2AA 0.9900 .
C2AA H2AB 0.9900 .
C2AA C1BA 1.51(2) .
C8AA H8AA 0.9800 .
C8AA H8AB 0.9800 .
C8AA H8AC 0.9800 .
C1BA H1BA 0.9800 .
C1BA H1BB 0.9800 .
C1BA H1BC 0.9800 .
C81 H81A 0.9800 .
C81 H81B 0.9800 .
C81 H81C 0.9800 .

loop_
_geom_torsion_atom_site_label_1
_geom_torsion_atom_site_label_2
_geom_torsion_atom_site_label_3
_geom_torsion_atom_site_label_4
_geom_torsion
_geom_torsion_site_symmetry_1
_geom_torsion_site_symmetry_2
_geom_torsion_site_symmetry_3
_geom_torsion_site_symmetry_4
N0AA C8 C17 N1AA -62.0(5) . . . .
N0AA C8 C17 C46 178.8(4) . . . .
N0AA C8 C30 C42 -179.6(4) . . . .
N1AA C17 C46 C37 -177.3(4) . . . .
N1AA C20 C24 C22 9.3(8) . . . .
N1AA C20 C24 C28 -159.0(6) . . . .
N2AA C11 C33 C29 -168.6(5) . . . .
N2AA C11 C33 C36 8.9(8) . . . .
N2AA C39 C43 C58 -179.6(5) . . . .
N3AA C35 C39 N2AA -67.6(5) . . . .
N3AA C35 C39 C43 174.9(5) . . . .
N3AA C35 C59 C63 -177.4(6) . . . .
C4AA C5AA C23 C21 -170.7(6) . . . .
C4AA C5AA C23 C41 8.6(12) . . . .
C4AA C5AA C50 C9 -1.7(9) . . . .
C4AA C5AA C50 C53 170.2(6) . . . .
C4AA C31 C49 C7AA -53.4(5) . . . .
C5AA C4AA C31 C12 174.5(6) . . . .
C5AA C4AA C31 C27 54.8(8) . . . .
C5AA C4AA C31 C49 -69.6(8) . . . .
C5AA C4AA C40 C10 -174.7(5) . . . .
C5AA C4AA C40 C16 4.2(9) . . . .
C5AA C23 C41 C28 178.8(7) . . . .
C5AA C50 C53 C21 5.3(7) . . . .
C5AA C50 C53 C56 117.9(6) . . . .
C5AA C50 C53 C69 -111.4(6) . . . .
C6AA C19 C44 C45 178.2(6) . . . .
C6AA C19 C44 C51 -12.6(10) . . . .
C6AA C47 C60 C74 69.8(8) . . . .
C6AA C47 C61 C9AA -61.0(10) . . . .
C6AA C52 C55 C51 -4.4(11) . . . .
C8 N0AA C25 C14 179.0(5) . . . 3_775
C8 C17 C46 C37 -57.8(6) . . . .
C8 C30 C42 C37 59.3(6) . . . .
C9 C16 C40 C4AA -7.7(9) . . . .
C9 C16 C40 C10 170.9(6) . . . .
C9 C16 C47 C6AA 3.8(7) . . . .
C9 C16 C47 C60 121.3(6) . . . .
C9 C16 C47 C61 -109.7(6) . . . .
C9 C50 C53 C21 176.2(6) . . . .
C9 C50 C53 C56 -71.1(9) . . . .
C9 C50 C53 C69 59.6(8) . . . .
C9 C52 C55 C51 -177.6(8) . . . .
C10 C12 C18 C14 0.2(8) . . . .
C10 C12 C31 C4AA 0.1(6) . . . .
C10 C12 C31 C27 120.5(5) . . . .
C10 C12 C31 C49 -118.2(5) . . . .
C11 N2AA C39 C35 124.3(5) . . . .
C11 N2AA C39 C43 -116.3(5) . . . .
C11 C33 C36 C13 179.7(5) . . . .
C12 C10 C40 C4AA -1.1(7) . . . .
C12 C10 C40 C16 -179.8(6) . . . .
C12 C10 C54 C34 6.8(11) . . . .
C12 C31 C49 C7AA 60.5(5) . . . .
C13 C15 C26 C38 0.8(6) . . . .
C13 C15 C26 C38 -173.3(5) . . . 2_755
C13 C15 C48 C29 8.7(11) . . . .
C13 C57 C64 C65 52.5(7) . . . .
C13 C57 C66 C71 -73.5(7) . . . .
C14 C34 C54 C10 -2.2(14) . . . .
C15 C13 C36 C33 6.4(7) . . . .
C15 C13 C57 C38 2.2(7) . . . .
C15 C13 C57 C64 -117.6(6) . . . .
C15 C13 C57 C66 122.2(5) . . . .
C15 C26 C38 C26 -177.3(4) . . . 3_775
C15 C26 C38 C57 0.5(7) . . . .
C16 C9 C50 C5AA -2.0(9) . . . .
C16 C9 C50 C53 -172.1(6) . . . .
C16 C9 C52 C6AA 3.6(7) . . . .
C16 C9 C52 C55 177.1(8) . . . .
C16 C47 C60 C74 -42.7(8) . . . .
C16 C47 C61 C9AA 49.7(10) . . . .
C17 N1AA C20 C24 -175.1(4) . . . .
C17 C8 C30 C42 -59.5(5) . . . .
C18 C12 C31 C4AA -176.6(5) . . . .
C18 C12 C31 C27 -56.2(7) . . . .
C18 C12 C31 C49 65.0(7) . . . .
C18 C14 C34 C54 -3.7(13) . . . .
C19 C6AA C47 C16 175.4(6) . . . .
C19 C6AA C47 C60 55.9(8) . . . .
C19 C6AA C47 C61 -66.0(8) . . . .
C19 C6AA C52 C9 -178.1(6) . . . .
C19 C6AA C52 C55 7.4(11) . . . .
C19 C44 C45 N3AA 5.1(11) . . . .
C19 C44 C51 C55 16.2(13) . . . .
C20 N1AA C17 C8 105.7(5) . . . .
C20 N1AA C17 C46 -134.6(4) . . . .
C20 C24 C28 C41 170.6(6) . . . .
C21 C22 C24 C20 -172.4(6) . . . .
C21 C22 C24 C28 -3.4(9) . . . .
C21 C23 C41 C28 -1.9(10) . . . .
C21 C53 C56 C67 67.0(7) . . . .
C21 C53 C69 C72 -57.1(11) . . . .
C22 C21 C23 C5AA -179.7(6) . . . .
C22 C21 C23 C41 0.9(10) . . . .
C22 C21 C53 C50 175.2(7) . . . .
C22 C21 C53 C56 57.0(9) . . . .
C22 C21 C53 C69 -66.0(10) . . . .
C22 C24 C28 C41 2.4(10) . . . .
C23 C5AA C50 C9 -178.9(6) . . . .
C23 C5AA C50 C53 -7.1(7) . . . .
C23 C21 C22 C24 1.8(10) . . . .
C23 C21 C53 C50 -1.5(8) . . . .
C23 C21 C53 C56 -119.7(6) . . . .
C23 C21 C53 C69 117.3(7) . . . .
C24 C28 C41 C23 0.3(11) . . . .
C25 N0AA C8 C17 132.3(5) . . . .
C25 N0AA C8 C30 -108.6(5) . . . .
C25 C14 C18 C12 177.6(5) 2_755 . . .
C25 C14 C34 C54 -177.0(8) 2_755 . . .
C26 C15 C48 C29 176.9(6) . . . .
C26 C38 C57 C13 176.0(6) 3_775 . . .
C26 C38 C57 C13 -1.5(6) . . . .
C26 C38 C57 C64 -68.6(8) 3_775 . . .
C26 C38 C57 C64 113.8(6) . . . .
C26 C38 C57 C66 58.9(8) 3_775 . . .
C26 C38 C57 C66 -118.6(6) . . . .
C27 C31 C49 C7AA -178.3(4) . . . .
C27 C32 C62 C68 -175.8(6) . . . .
C29 C33 C36 C13 -2.9(8) . . . .
C30 C8 C17 N1AA 176.9(4) . . . .
C30 C8 C17 C46 57.7(5) . . . .
C31 C4AA C5AA C23 2.3(11) . . . .
C31 C4AA C5AA C50 -174.2(6) . . . .
C31 C4AA C40 C10 1.1(7) . . . .
C31 C4AA C40 C16 -180.0(5) . . . .
C31 C12 C18 C14 176.6(6) . . . .
C31 C27 C32 C62 172.1(5) . . . .
C31 C49 C7AA C5 -160.9(7) . . . .
C32 C27 C31 C4AA 51.3(6) . . . .
C32 C27 C31 C12 -64.6(5) . . . .
C32 C27 C31 C49 176.0(4) . . . .
C33 C29 C48 C15 -4.7(10) . . . .
C34 C14 C18 C12 4.6(10) . . . .
C35 N3AA C45 C44 -172.2(6) . . . .
C35 C39 C43 C58 -61.9(7) . . . .
C35 C59 C63 C58 61.5(10) . . . .
C36 C13 C15 C26 178.8(4) . . . .
C36 C13 C15 C48 -9.8(9) . . . .
C36 C13 C57 C38 -178.5(5) . . . .
C36 C13 C57 C64 61.7(7) . . . .
C36 C13 C57 C66 -58.5(7) . . . .
C38 C26 C38 C26 -2.9(11) 2_755 . . 3_775
C38 C26 C38 C57 175.0(4) 2_755 . . .
C38 C57 C64 C65 -57.3(7) . . . .
C38 C57 C66 C71 37.2(8) . . . .
C39 N2AA C11 C33 179.0(4) . . . .
C39 C35 C59 C63 -60.8(7) . . . .
C39 C43 C58 C63 60.3(8) . . . .
C40 C4AA C5AA C23 177.1(6) . . . .
C40 C4AA C5AA C50 0.6(9) . . . .
C40 C4AA C31 C12 -0.8(6) . . . .
C40 C4AA C31 C27 -120.4(5) . . . .
C40 C4AA C31 C49 115.2(5) . . . .
C40 C10 C12 C18 177.6(5) . . . .
C40 C10 C12 C31 0.5(6) . . . .
C40 C10 C54 C34 -177.9(8) . . . .
C40 C16 C47 C6AA 175.7(6) . . . .
C40 C16 C47 C60 -66.8(8) . . . .
C40 C16 C47 C61 62.1(9) . . . .
C42 C37 C46 C17 55.0(6) . . . .
C43 C58 C63 C59 -60.8(10) . . . .
C44 C51 C55 C52 -7.1(14) . . . .
C45 N3AA C35 C39 127.1(5) . . . .
C45 N3AA C35 C59 -117.7(6) . . . .
C45 C44 C51 C55 -174.7(8) . . . .
C46 C37 C42 C30 -55.8(6) . . . .
C47 C6AA C19 C44 -175.0(6) . . . .
C47 C6AA C52 C9 -1.2(8) . . . .
C47 C6AA C52 C55 -175.8(6) . . . .
C47 C16 C40 C4AA -179.0(6) . . . .
C47 C16 C40 C10 -0.4(11) . . . .
C47 C60 C74 C1AA -172.5(8) . . . .
C47 C61 C9AA C80 -168.0(9) . . . .
C48 C15 C26 C38 -169.4(7) . . . .
C48 C15 C26 C38 16.4(10) . . . 2_755
C48 C29 C33 C11 180.0(6) . . . .
C48 C29 C33 C36 2.3(10) . . . .
C49 C7AA C5 C0AA -169.7(14) . . . .
C50 C5AA C23 C21 6.1(7) . . . .
C50 C5AA C23 C41 -174.6(7) . . . .
C50 C9 C16 C40 6.8(9) . . . .
C50 C9 C16 C47 179.5(6) . . . .
C50 C9 C52 C6AA 178.7(7) . . . .
C50 C9 C52 C55 -7.7(13) . . . .
C50 C53 C56 C67 -44.3(8) . . . .
C50 C53 C69 C72 55.9(10) . . . .
C51 C44 C45 N3AA -163.8(7) . . . .
C52 C6AA C19 C44 1.4(10) . . . .
C52 C6AA C47 C16 -1.5(7) . . . .
C52 C6AA C47 C60 -121.0(6) . . . .
C52 C6AA C47 C61 117.1(6) . . . .
C52 C9 C16 C40 -177.3(6) . . . .
C52 C9 C16 C47 -4.7(7) . . . .
C52 C9 C50 C5AA -176.6(7) . . . .
C52 C9 C50 C53 13.3(12) . . . .
C53 C21 C22 C24 -174.6(6) . . . .
C53 C21 C23 C5AA -2.7(8) . . . .
C53 C21 C23 C41 177.9(6) . . . .
C53 C56 C67 C0BA -165.4(8) . . . .
C53 C69 C72 C2AA -170.4(17) . . . .
C54 C10 C12 C18 -6.0(9) . . . .
C54 C10 C12 C31 176.9(6) . . . .
C54 C10 C40 C4AA -176.7(7) . . . .
C54 C10 C40 C16 4.6(13) . . . .
C56 C53 C69 C72 -174.3(9) . . . .
C56 C67 C0BA C3AA 58.5(18) . . . .
C57 C13 C15 C26 -1.9(6) . . . .
C57 C13 C15 C48 169.4(6) . . . .
C57 C13 C36 C33 -172.9(5) . . . .
C57 C64 C65 C76 -174.1(7) . . . .
C57 C66 C71 C70 -176.4(6) . . . .
C59 C35 C39 N2AA 177.8(4) . . . .
C59 C35 C39 C43 60.2(6) . . . .
C60 C47 C61 C9AA 178.8(9) . . . .
C60 C74 C1AA C7 -168.5(12) . . . .
C61 C47 C60 C74 -172.0(7) . . . .
C64 C57 C66 C71 167.1(6) . . . .
C64 C65 C76 C81 96(2) . . . .
C66 C57 C64 C65 173.0(5) . . . .
C69 C53 C56 C67 -173.7(6) . . . .
C69 C72 C2AA C1BA 71(3) . . . .
C1 C70 C71 C66 178.6(7) . . . .
C8AA C80 C9AA C61 146.4(16) . . . .

loop_
_smtbx_masks_void_nr
_smtbx_masks_void_average_x
_smtbx_masks_void_average_y
_smtbx_masks_void_average_z
_smtbx_masks_void_volume
_smtbx_masks_void_count_electrons
1 -0.886 -0.697 0.334 10261.0 2990.4
2 0.000 0.000 0.458 93.0 26.5
3 0.333 0.667 0.125 93.0 26.5
4 0.667 0.333 0.791 93.0 26.5
